data_7240392
loop_
_publ_author_name
'Kyoden, Yukiya'
'Ishida, Takayuki'

_publ_section_title
;
 An indication of spin-transition accompanied by an order-disorder
 structural transformation in [Ni(phpyNO)2(NCS)2] (phpyNO = tert-butyl
 5-phenyl-2-pyridyl nitroxide)
;
_journal_issue 27
_journal_name_full 'RSC Advances'
_journal_page_first 16009
_journal_page_last 16015
_journal_paper_doi 10.1039/D0RA02041A
_journal_volume 10
_journal_year 2020
_chemical_formula_moiety 'C32 H34 N6 Ni O2 S2'
_chemical_formula_sum 'C32 H34 N6 Ni O2 S2'
_chemical_formula_weight 657.48
_chemical_name_systematic '[Ni(phpyNO)2(NCS)2]'
_space_group_crystal_system monoclinic
_space_group_IT_number 14
_space_group_name_Hall '-P 2ybc'
_space_group_name_H-M_alt 'P 1 21/c 1'
_atom_sites_solution_hydrogens geom
_atom_sites_solution_primary direct
_atom_sites_solution_secondary difmap
_audit_block_doi 10.5517/ccdc.csd.cc24lhnx
_audit_update_record
;
2020-02-14 deposited with the CCDC.	2020-04-06 downloaded from the CCDC.
;
_cell_angle_alpha 90.0000
_cell_angle_beta 90.338(10)
_cell_angle_gamma 90.0000
_cell_formula_units_Z 8
_cell_length_a 19.990(4)
_cell_length_b 16.865(3)
_cell_length_c 18.965(3)
_cell_measurement_reflns_used 14879
_cell_measurement_temperature 140
_cell_measurement_theta_max 27.48
_cell_measurement_theta_min 3.16
_cell_volume 6394(2)
_computing_cell_refinement PROCESS-AUTO
_computing_data_collection PROCESS-AUTO
_computing_data_reduction PROCESS-AUTO
_computing_molecular_graphics 'CrystalStructure 4.2.1'
_computing_publication_material 'CrystalStructure 4.2.1 (Rigaku, 2016)'
_computing_structure_refinement 'SHELXL Version 2014/7 (Sheldrick, 2008)'
_computing_structure_solution 'SIR2004 (Burla, et al., 2005)'
_diffrn_ambient_temperature 140
_diffrn_detector_area_resol_mean 29.412
_diffrn_measured_fraction_theta_full 0.997
_diffrn_measured_fraction_theta_max 0.997
_diffrn_measurement_device_type 'Rigaku Saturn70'
_diffrn_measurement_method \w
_diffrn_radiation_type 'Mo K\a'
_diffrn_radiation_wavelength 0.71073
_diffrn_reflns_av_R_equivalents 0.1492
_diffrn_reflns_Laue_measured_fraction_full 0.997
_diffrn_reflns_Laue_measured_fraction_max 0.997
_diffrn_reflns_limit_h_max 24
_diffrn_reflns_limit_h_min -21
_diffrn_reflns_limit_k_max 19
_diffrn_reflns_limit_k_min -20
_diffrn_reflns_limit_l_max 21
_diffrn_reflns_limit_l_min -22
_diffrn_reflns_number 32607
_diffrn_reflns_point_group_measured_fraction_full 0.997
_diffrn_reflns_point_group_measured_fraction_max 0.997
_diffrn_reflns_theta_full 25.242
_diffrn_reflns_theta_max 25.399
_diffrn_reflns_theta_min 3.057
_diffrn_standards_number 0
_exptl_absorpt_coefficient_mu 0.777
_exptl_absorpt_correction_T_max 0.946
_exptl_absorpt_correction_T_min 0.946
_exptl_absorpt_correction_type none
_exptl_crystal_colour Blue
_exptl_crystal_density_diffrn 1.366
_exptl_crystal_density_method 'not measured'
_exptl_crystal_description Block
_exptl_crystal_F_000 2752.00
_exptl_crystal_preparation 'Magnetic properties'
_exptl_crystal_recrystallization_method 'Re-crystallisation from solvent'
_exptl_crystal_size_max 0.465
_exptl_crystal_size_mid 0.156
_exptl_crystal_size_min 0.071
_refine_diff_density_max 1.38
_refine_diff_density_min -0.59
_refine_ls_extinction_method none
_refine_ls_goodness_of_fit_ref 1.015
_refine_ls_hydrogen_treatment constr
_refine_ls_number_parameters 775
_refine_ls_number_reflns 11745
_refine_ls_number_restraints 0
_refine_ls_R_factor_all 0.2057
_refine_ls_R_factor_gt 0.0997
_refine_ls_shift/su_max 0.000
_refine_ls_structure_factor_coef Fsqd
_refine_ls_weighting_details 'w = 1/[\s^2^(Fo^2^)+(0.0245P)^2^+63.8805P] where P=(Fo^2^+2Fc^2^)/3'
_refine_ls_weighting_scheme calc
_refine_ls_wR_factor_gt 0.1914
_refine_ls_wR_factor_ref 0.2298
_reflns_Friedel_coverage 0.000
_reflns_number_gt 5664
_reflns_number_total 11745
_reflns_threshold_expression F^2^>2.0\s(F^2^)
_cod_data_source_file d0ra02041a1.cif
_cod_data_source_block phpyNO_Ni_NCS2_140K
_cod_depositor_comments 'Adding full bibliography for 7240392--7240393.cif.'
_cod_database_code 7240392

loop_
_space_group_symop_id
_space_group_symop_operation_xyz
1 +X,+Y,+Z
2 -X,1/2+Y,1/2-Z
3 -X,-Y,-Z
4 +X,-1/2-Y,-1/2+Z

loop_
_atom_site_label
_atom_site_type_symbol
_atom_site_fract_x
_atom_site_fract_y
_atom_site_fract_z
_atom_site_U_iso_or_equiv
_atom_site_adp_type
_atom_site_occupancy
_atom_site_site_symmetry_order
_atom_site_calc_flag
_atom_site_refinement_flags_posn
_atom_site_refinement_flags_adp
_atom_site_refinement_flags_occupancy
_atom_site_disorder_assembly
_atom_site_disorder_group
Ni1 Ni 0.22956(6) 0.44176(6) 0.53701(6) 0.0244(3) Uani 1 1 d . . . . .
Ni2 Ni 0.73083(6) 0.05702(7) 0.48845(6) 0.0273(3) Uani 1 1 d . . . . .
S1 S 0.04464(15) 0.39098(19) 0.68477(15) 0.0542(8) Uani 1 1 d . . . . .
S2 S 0.32934(14) 0.31806(18) 0.73480(14) 0.0484(8) Uani 1 1 d . . . . .
S3 S 0.58087(15) 0.09765(16) 0.30652(13) 0.0458(7) Uani 1 1 d . . . . .
S4 S 0.82428(15) 0.17260(16) 0.28445(13) 0.0461(7) Uani 1 1 d . . . . .
O1 O 0.3060(3) 0.4317(3) 0.4657(3) 0.0297(15) Uani 1 1 d . . . . .
O2 O 0.1874(3) 0.5273(3) 0.4745(3) 0.0331(16) Uani 1 1 d . . . . .
O3 O 0.8098(3) 0.0706(4) 0.5568(3) 0.0336(16) Uani 1 1 d . . . . .
O4 O 0.6966(3) -0.0319(3) 0.5527(3) 0.0311(15) Uani 1 1 d . . . . .
N1 N 0.2858(3) 0.4090(4) 0.4049(3) 0.0234(17) Uani 1 1 d . . . . .
N2 N 0.1961(3) 0.3610(4) 0.4647(3) 0.0210(16) Uani 1 1 d . . . . .
N3 N 0.1832(4) 0.5950(4) 0.5079(4) 0.0281(18) Uani 1 1 d . . . . .
N4 N 0.2687(3) 0.5440(4) 0.5772(3) 0.0199(16) Uani 1 1 d . . . . .
N5 N 0.1483(4) 0.4395(5) 0.5990(4) 0.0328(19) Uani 1 1 d . . . . .
N6 N 0.2810(4) 0.3702(4) 0.6042(4) 0.0314(19) Uani 1 1 d . . . . .
N7 N 0.7882(4) 0.0914(4) 0.6192(3) 0.0231(17) Uani 1 1 d . . . . .
N8 N 0.6972(4) 0.1388(4) 0.5587(3) 0.0237(17) Uani 1 1 d . . . . .
N9 N 0.6857(4) -0.0958(4) 0.5159(3) 0.0267(18) Uani 1 1 d . . . . .
N10 N 0.7664(4) -0.0445(4) 0.4441(3) 0.0232(17) Uani 1 1 d . . . . .
N11 N 0.6464(4) 0.0556(5) 0.4296(4) 0.038(2) Uani 1 1 d . . . . .
N12 N 0.7765(4) 0.1285(4) 0.4181(4) 0.032(2) Uani 1 1 d . . . . .
C1 C 0.2307(4) 0.3554(5) 0.4056(4) 0.021(2) Uani 1 1 d . . . . .
C2 C 0.2160(4) 0.3002(5) 0.3527(4) 0.027(2) Uani 1 1 d . . . . .
H2 H 0.2412 0.2982 0.3104 0.033 Uiso 1 1 calc R U . . .
C3 C 0.1631(4) 0.2485(5) 0.3644(4) 0.024(2) Uani 1 1 d . . . . .
H3 H 0.1523 0.2101 0.3296 0.029 Uiso 1 1 calc R U . . .
C4 C 0.1257(4) 0.2517(5) 0.4255(4) 0.022(2) Uani 1 1 d . . . . .
C5 C 0.1443(4) 0.3111(5) 0.4733(4) 0.028(2) Uani 1 1 d . . . . .
H5 H 0.1184 0.3166 0.5149 0.033 Uiso 1 1 calc R U . . .
C6 C 0.0693(4) 0.1979(5) 0.4396(5) 0.025(2) Uani 1 1 d . . . . .
C7 C 0.0339(4) 0.1622(5) 0.3838(5) 0.029(2) Uani 1 1 d . . . . .
H7 H 0.0456 0.1730 0.3363 0.035 Uiso 1 1 calc R U . . .
C8 C -0.0189(5) 0.1107(5) 0.3990(6) 0.038(3) Uani 1 1 d . . . . .
H8 H -0.0425 0.0859 0.3613 0.046 Uiso 1 1 calc R U . . .
C9 C -0.0370(5) 0.0952(6) 0.4666(6) 0.038(3) Uani 1 1 d . . . . .
H9 H -0.0739 0.0613 0.4758 0.046 Uiso 1 1 calc R U . . .
C10 C -0.0022(5) 0.1285(6) 0.5218(5) 0.038(3) Uani 1 1 d . . . . .
H10 H -0.0139 0.1162 0.5691 0.045 Uiso 1 1 calc R U . . .
C11 C 0.0503(5) 0.1804(5) 0.5083(5) 0.032(2) Uani 1 1 d . . . . .
H11 H 0.0736 0.2042 0.5466 0.038 Uiso 1 1 calc R U . . .
C12 C 0.3160(4) 0.4555(5) 0.3432(4) 0.026(2) Uani 1 1 d . . . . .
C13 C 0.3907(5) 0.4603(7) 0.3606(5) 0.048(3) Uani 1 1 d . . . . .
H13A H 0.3968 0.4857 0.4067 0.058 Uiso 1 1 calc R U . . .
H13B H 0.4096 0.4068 0.3619 0.058 Uiso 1 1 calc R U . . .
H13C H 0.4134 0.4916 0.3244 0.058 Uiso 1 1 calc R U . . .
C14 C 0.2851(6) 0.5375(5) 0.3451(5) 0.045(3) Uani 1 1 d . . . . .
H14A H 0.2928 0.5614 0.3915 0.054 Uiso 1 1 calc R U . . .
H14B H 0.3055 0.5708 0.3087 0.054 Uiso 1 1 calc R U . . .
H14C H 0.2368 0.5335 0.3362 0.054 Uiso 1 1 calc R U . . .
C15 C 0.3054(5) 0.4174(6) 0.2737(4) 0.037(2) Uani 1 1 d . . . . .
H15A H 0.3258 0.3646 0.2739 0.045 Uiso 1 1 calc R U . . .
H15B H 0.2573 0.4125 0.2644 0.045 Uiso 1 1 calc R U . . .
H15C H 0.3260 0.4498 0.2369 0.045 Uiso 1 1 calc R U . . .
C16 C 0.2373(4) 0.6106(5) 0.5542(4) 0.020(2) Uani 1 1 d . . . . .
C17 C 0.2591(4) 0.6861(5) 0.5741(5) 0.028(2) Uani 1 1 d . . . . .
H17 H 0.2370 0.7321 0.5568 0.033 Uiso 1 1 calc R U . . .
C18 C 0.3113(5) 0.6927(5) 0.6176(5) 0.029(2) Uani 1 1 d . . . . .
H18 H 0.3255 0.7440 0.6320 0.035 Uiso 1 1 calc R U . . .
C19 C 0.3465(4) 0.6251(5) 0.6431(5) 0.029(2) Uani 1 1 d . . . . .
C20 C 0.3217(5) 0.5521(5) 0.6186(4) 0.027(2) Uani 1 1 d . . . . .
H20 H 0.3446 0.5054 0.6329 0.033 Uiso 1 1 calc R U . . .
C21 C 0.4046(4) 0.6303(5) 0.6899(5) 0.029(2) Uani 1 1 d . . . . .
C22 C 0.4488(5) 0.6945(6) 0.6825(5) 0.035(2) Uani 1 1 d . . . . .
H22 H 0.4401 0.7338 0.6476 0.042 Uiso 1 1 calc R U . . .
C23 C 0.5053(5) 0.7014(7) 0.7257(5) 0.047(3) Uani 1 1 d . . . . .
H23 H 0.5351 0.7447 0.7196 0.057 Uiso 1 1 calc R U . . .
C24 C 0.5180(6) 0.6455(8) 0.7773(6) 0.056(3) Uani 1 1 d . . . . .
H24 H 0.5560 0.6508 0.8072 0.067 Uiso 1 1 calc R U . . .
C25 C 0.4749(6) 0.5816(7) 0.7854(5) 0.049(3) Uani 1 1 d . . . . .
H25 H 0.4836 0.5430 0.8208 0.059 Uiso 1 1 calc R U . . .
C26 C 0.4181(5) 0.5736(6) 0.7410(5) 0.040(3) Uani 1 1 d . . . . .
H26 H 0.3892 0.5293 0.7462 0.048 Uiso 1 1 calc R U . . .
C27 C 0.1204(5) 0.6429(5) 0.4979(5) 0.030(2) Uani 1 1 d . . . . .
C28 C 0.0651(6) 0.5867(7) 0.4820(7) 0.071(4) Uani 1 1 d . . . . .
H28A H 0.0234 0.6162 0.4752 0.085 Uiso 1 1 calc R U . . .
H28B H 0.0755 0.5571 0.4389 0.085 Uiso 1 1 calc R U . . .
H28C H 0.0601 0.5495 0.5214 0.085 Uiso 1 1 calc R U . . .
C29 C 0.1321(7) 0.6984(8) 0.4348(6) 0.087(5) Uani 1 1 d . . . . .
H29A H 0.1687 0.7352 0.4460 0.104 Uiso 1 1 calc R U . . .
H29B H 0.1440 0.6669 0.3933 0.104 Uiso 1 1 calc R U . . .
H29C H 0.0912 0.7286 0.4250 0.104 Uiso 1 1 calc R U . . .
C30 C 0.1048(5) 0.6882(7) 0.5652(5) 0.050(3) Uani 1 1 d . . . . .
H30A H 0.1412 0.7253 0.5756 0.060 Uiso 1 1 calc R U . . .
H30B H 0.0629 0.7178 0.5589 0.060 Uiso 1 1 calc R U . . .
H30C H 0.1000 0.6508 0.6043 0.060 Uiso 1 1 calc R U . . .
C31 C 0.1062(5) 0.4193(5) 0.6343(5) 0.030(2) Uani 1 1 d . . . . .
C32 C 0.3005(4) 0.3488(5) 0.6596(5) 0.028(2) Uani 1 1 d . . . . .
C33 C 0.7349(4) 0.1437(5) 0.6177(4) 0.024(2) Uani 1 1 d . . . . .
C34 C 0.7191(4) 0.1984(5) 0.6715(4) 0.021(2) Uani 1 1 d . . . . .
H34 H 0.7447 0.1997 0.7138 0.026 Uiso 1 1 calc R U . . .
C35 C 0.6666(4) 0.2493(5) 0.6619(4) 0.026(2) Uani 1 1 d . . . . .
H35 H 0.6560 0.2867 0.6976 0.031 Uiso 1 1 calc R U . . .
C36 C 0.6285(4) 0.2468(5) 0.6000(4) 0.023(2) Uani 1 1 d . . . . .
C37 C 0.6466(4) 0.1896(5) 0.5502(5) 0.028(2) Uani 1 1 d . . . . .
H37 H 0.6214 0.1868 0.5077 0.034 Uiso 1 1 calc R U . . .
C38 C 0.5720(4) 0.3020(5) 0.5842(4) 0.022(2) Uani 1 1 d . . . . .
C39 C 0.5304(4) 0.3303(5) 0.6369(5) 0.027(2) Uani 1 1 d . . . . .
H39 H 0.5387 0.3151 0.6843 0.033 Uiso 1 1 calc R U . . .
C40 C 0.4768(5) 0.3806(5) 0.6220(5) 0.036(2) Uani 1 1 d . . . . .
H40 H 0.4486 0.3987 0.6588 0.043 Uiso 1 1 calc R U . . .
C41 C 0.4654(5) 0.4035(6) 0.5541(5) 0.034(2) Uani 1 1 d . . . . .
H41 H 0.4292 0.4380 0.5436 0.041 Uiso 1 1 calc R U . . .
C42 C 0.5063(5) 0.3768(6) 0.4996(5) 0.044(3) Uani 1 1 d . . . . .
H42 H 0.4980 0.3925 0.4523 0.053 Uiso 1 1 calc R U . . .
C43 C 0.5586(5) 0.3275(5) 0.5156(4) 0.033(2) Uani 1 1 d . . . . .
H43 H 0.5868 0.3101 0.4786 0.039 Uiso 1 1 calc R U . . .
C44 C 0.8205(4) 0.0501(5) 0.6810(5) 0.028(2) Uani 1 1 d . . . . .
C45 C 0.8549(8) -0.0207(8) 0.6539(6) 0.100(6) Uani 1 1 d . . . . .
H45A H 0.8898 -0.0045 0.6208 0.120 Uiso 1 1 calc R U . . .
H45B H 0.8753 -0.0498 0.6933 0.120 Uiso 1 1 calc R U . . .
H45C H 0.8225 -0.0549 0.6296 0.120 Uiso 1 1 calc R U . . .
C46 C 0.8701(7) 0.1069(8) 0.7142(8) 0.106(6) Uani 1 1 d . . . . .
H46A H 0.8463 0.1536 0.7319 0.127 Uiso 1 1 calc R U . . .
H46B H 0.8933 0.0806 0.7534 0.127 Uiso 1 1 calc R U . . .
H46C H 0.9028 0.1234 0.6788 0.127 Uiso 1 1 calc R U . . .
C47 C 0.7668(7) 0.0287(9) 0.7317(7) 0.100(6) Uani 1 1 d . . . . .
H47A H 0.7450 0.0771 0.7487 0.120 Uiso 1 1 calc R U . . .
H47B H 0.7336 -0.0051 0.7082 0.120 Uiso 1 1 calc R U . . .
H47C H 0.7864 0.0001 0.7718 0.120 Uiso 1 1 calc R U . . .
C48 C 0.7338(4) -0.1093(5) 0.4623(4) 0.026(2) Uani 1 1 d . . . . .
C49 C 0.7485(5) -0.1846(5) 0.4329(4) 0.029(2) Uani 1 1 d . . . . .
H49 H 0.7263 -0.2312 0.4483 0.035 Uiso 1 1 calc R U . . .
C50 C 0.7960(5) -0.1871(5) 0.3813(5) 0.032(2) Uani 1 1 d . . . . .
H50 H 0.8059 -0.2364 0.3596 0.039 Uiso 1 1 calc R U . . .
C51 C 0.8296(4) -0.1206(5) 0.3600(4) 0.024(2) Uani 1 1 d . . . . .
C52 C 0.8138(4) -0.0495(5) 0.3950(4) 0.026(2) Uani 1 1 d . . . . .
H52 H 0.8380 -0.0029 0.3831 0.031 Uiso 1 1 calc R U . . .
C53 C 0.8783(5) -0.1196(6) 0.3029(5) 0.032(2) Uani 1 1 d . . . . .
C54 C 0.9228(5) -0.1808(7) 0.2920(5) 0.045(3) Uani 1 1 d . . . . .
H54 H 0.9215 -0.2259 0.3219 0.054 Uiso 1 1 calc R U . . .
C55 C 0.9700(6) -0.1778(8) 0.2377(6) 0.062(4) Uani 1 1 d . . . . .
H55 H 1.0010 -0.2200 0.2316 0.074 Uiso 1 1 calc R U . . .
C56 C 0.9712(6) -0.1138(9) 0.1938(7) 0.068(4) Uani 1 1 d . . . . .
H56 H 1.0028 -0.1118 0.1567 0.082 Uiso 1 1 calc R U . . .
C57 C 0.9274(6) -0.0524(7) 0.2026(6) 0.061(3) Uani 1 1 d . . . . .
H57 H 0.9277 -0.0090 0.1706 0.073 Uiso 1 1 calc R U . . .
C58 C 0.8826(6) -0.0534(7) 0.2577(5) 0.050(3) Uani 1 1 d . . . . .
H58 H 0.8545 -0.0089 0.2654 0.060 Uiso 1 1 calc R U . . .
C59 C 0.6197(5) -0.1416(6) 0.5251(5) 0.034(2) Uani 1 1 d . . . . .
C60 C 0.5765(5) -0.0878(6) 0.5694(6) 0.054(3) Uani 1 1 d . . . . .
H60A H 0.5975 -0.0803 0.6157 0.065 Uiso 1 1 calc R U . . .
H60B H 0.5719 -0.0363 0.5459 0.065 Uiso 1 1 calc R U . . .
H60C H 0.5323 -0.1118 0.5752 0.065 Uiso 1 1 calc R U . . .
C61 C 0.5897(5) -0.1554(6) 0.4522(5) 0.047(3) Uani 1 1 d . . . . .
H61A H 0.6191 -0.1905 0.4253 0.056 Uiso 1 1 calc R U . . .
H61B H 0.5456 -0.1801 0.4569 0.056 Uiso 1 1 calc R U . . .
H61C H 0.5852 -0.1046 0.4276 0.056 Uiso 1 1 calc R U . . .
C62 C 0.6343(5) -0.2199(6) 0.5627(5) 0.047(3) Uani 1 1 d . . . . .
H62A H 0.6624 -0.2533 0.5326 0.056 Uiso 1 1 calc R U . . .
H62B H 0.6578 -0.2094 0.6072 0.056 Uiso 1 1 calc R U . . .
H62C H 0.5922 -0.2474 0.5724 0.056 Uiso 1 1 calc R U . . .
C63 C 0.6205(4) 0.0730(5) 0.3793(5) 0.025(2) Uani 1 1 d . . . . .
C64 C 0.7960(5) 0.1451(5) 0.3626(5) 0.030(2) Uani 1 1 d . . . . .

loop_
_atom_site_aniso_label
_atom_site_aniso_U_11
_atom_site_aniso_U_22
_atom_site_aniso_U_33
_atom_site_aniso_U_23
_atom_site_aniso_U_13
_atom_site_aniso_U_12
Ni1 0.0284(7) 0.0202(6) 0.0245(6) -0.0029(5) -0.0013(5) -0.0018(5)
Ni2 0.0336(7) 0.0207(6) 0.0276(6) -0.0055(5) -0.0009(5) 0.0044(6)
S1 0.050(2) 0.067(2) 0.0449(17) 0.0110(15) 0.0107(14) 0.0065(16)
S2 0.0471(18) 0.0617(19) 0.0363(15) 0.0193(14) -0.0062(13) -0.0011(15)
S3 0.0552(19) 0.0479(17) 0.0341(14) 0.0028(13) -0.0093(13) 0.0051(14)
S4 0.065(2) 0.0393(15) 0.0345(14) 0.0036(12) 0.0011(14) 0.0004(14)
O1 0.034(4) 0.035(4) 0.020(3) -0.005(3) -0.005(3) -0.002(3)
O2 0.040(4) 0.024(3) 0.035(4) -0.009(3) -0.002(3) 0.003(3)
O3 0.028(4) 0.035(4) 0.038(4) -0.008(3) -0.001(3) 0.004(3)
O4 0.041(4) 0.022(3) 0.030(3) -0.006(3) 0.006(3) 0.002(3)
N1 0.026(4) 0.024(4) 0.020(4) 0.000(3) 0.005(3) 0.007(3)
N2 0.018(4) 0.021(4) 0.024(4) 0.007(3) 0.002(3) 0.003(3)
N3 0.031(5) 0.021(4) 0.032(4) 0.002(4) 0.001(4) -0.002(4)
N4 0.017(4) 0.021(4) 0.022(4) -0.001(3) -0.004(3) -0.001(3)
N5 0.029(5) 0.039(5) 0.030(4) -0.007(4) 0.003(4) -0.007(4)
N6 0.035(5) 0.025(4) 0.034(5) -0.005(4) 0.000(4) -0.006(4)
N7 0.027(4) 0.024(4) 0.019(4) -0.003(3) 0.008(3) 0.000(3)
N8 0.028(5) 0.022(4) 0.021(4) -0.003(3) 0.002(3) 0.006(3)
N9 0.028(5) 0.031(4) 0.022(4) 0.000(3) 0.003(3) 0.004(4)
N10 0.029(5) 0.016(4) 0.024(4) -0.002(3) -0.003(4) -0.003(3)
N11 0.053(6) 0.032(5) 0.030(5) -0.008(4) 0.003(4) 0.009(4)
N12 0.049(6) 0.016(4) 0.031(5) 0.002(3) -0.002(4) 0.008(4)
C1 0.020(5) 0.017(4) 0.025(5) 0.001(4) -0.002(4) -0.002(4)
C2 0.028(6) 0.032(5) 0.022(5) -0.008(4) 0.005(4) 0.002(5)
C3 0.036(6) 0.017(4) 0.019(5) -0.010(4) -0.008(4) -0.001(4)
C4 0.023(5) 0.021(5) 0.021(5) -0.001(4) -0.003(4) 0.002(4)
C5 0.026(6) 0.031(5) 0.026(5) -0.005(4) 0.001(4) 0.006(5)
C6 0.019(5) 0.016(5) 0.041(6) -0.006(4) -0.004(4) 0.005(4)
C7 0.024(6) 0.028(5) 0.035(5) 0.001(4) -0.005(4) 0.007(4)
C8 0.030(6) 0.028(5) 0.057(7) -0.010(5) -0.001(5) -0.001(5)
C9 0.012(5) 0.039(6) 0.064(7) -0.002(6) 0.012(5) -0.005(5)
C10 0.033(6) 0.039(6) 0.042(6) 0.006(5) 0.015(5) -0.011(5)
C11 0.035(6) 0.037(6) 0.023(5) -0.010(4) -0.004(4) 0.008(5)
C12 0.025(5) 0.029(5) 0.025(5) 0.002(4) 0.005(4) -0.006(4)
C13 0.034(7) 0.081(9) 0.030(6) 0.005(6) 0.001(5) -0.006(6)
C14 0.069(8) 0.033(6) 0.034(6) 0.014(5) 0.003(5) 0.007(5)
C15 0.042(7) 0.044(6) 0.026(5) 0.004(4) 0.003(5) -0.009(5)
C16 0.014(5) 0.015(4) 0.031(5) -0.001(4) 0.011(4) 0.004(4)
C17 0.025(6) 0.014(5) 0.045(6) -0.003(4) 0.009(5) -0.001(4)
C18 0.029(6) 0.018(5) 0.040(6) -0.007(4) 0.005(5) 0.003(4)
C19 0.026(6) 0.027(5) 0.035(5) 0.002(4) 0.004(4) -0.002(4)
C20 0.036(6) 0.023(5) 0.024(5) -0.003(4) 0.009(4) 0.001(5)
C21 0.026(6) 0.032(5) 0.028(5) -0.011(4) -0.004(4) 0.001(4)
C22 0.033(6) 0.040(6) 0.032(5) -0.010(5) -0.005(5) -0.001(5)
C23 0.050(8) 0.050(7) 0.041(6) -0.015(6) 0.001(6) -0.001(6)
C24 0.034(7) 0.076(9) 0.058(8) -0.024(7) 0.006(6) -0.001(7)
C25 0.051(8) 0.064(8) 0.031(6) -0.005(5) -0.001(5) 0.022(6)
C26 0.032(6) 0.043(6) 0.045(6) -0.002(5) 0.001(5) 0.004(5)
C27 0.026(6) 0.030(5) 0.035(5) 0.000(4) -0.006(4) 0.006(4)
C28 0.052(8) 0.068(8) 0.094(10) -0.023(7) -0.040(7) 0.026(7)
C29 0.087(11) 0.098(11) 0.075(9) 0.059(8) 0.031(8) 0.054(9)
C30 0.018(6) 0.070(8) 0.062(7) -0.024(6) 0.008(5) 0.011(5)
C31 0.029(6) 0.030(5) 0.031(5) -0.009(4) -0.012(5) 0.008(5)
C32 0.022(6) 0.019(5) 0.043(6) -0.013(4) 0.009(5) -0.008(4)
C33 0.026(5) 0.024(5) 0.021(5) 0.000(4) 0.008(4) 0.009(4)
C34 0.021(5) 0.019(4) 0.024(5) -0.004(4) 0.002(4) 0.008(4)
C35 0.034(6) 0.024(5) 0.021(5) -0.002(4) 0.010(4) -0.007(4)
C36 0.022(5) 0.017(4) 0.029(5) 0.001(4) 0.005(4) 0.004(4)
C37 0.028(6) 0.026(5) 0.031(5) -0.002(4) -0.002(4) 0.007(4)
C38 0.023(5) 0.020(5) 0.023(5) -0.001(4) 0.002(4) -0.004(4)
C39 0.028(6) 0.026(5) 0.027(5) 0.000(4) 0.006(4) 0.001(4)
C40 0.034(6) 0.037(6) 0.037(6) 0.001(5) 0.011(5) 0.010(5)
C41 0.027(6) 0.039(6) 0.037(6) 0.000(5) 0.003(5) 0.011(5)
C42 0.047(7) 0.054(7) 0.033(6) 0.014(5) 0.003(5) 0.014(6)
C43 0.037(6) 0.039(6) 0.022(5) -0.004(4) 0.001(4) 0.013(5)
C44 0.027(5) 0.025(5) 0.031(5) 0.003(4) 0.002(4) 0.005(4)
C45 0.163(16) 0.089(11) 0.049(8) 0.006(7) -0.007(9) 0.073(11)
C46 0.118(13) 0.089(11) 0.110(12) 0.023(10) -0.085(11) -0.009(10)
C47 0.094(12) 0.135(14) 0.072(9) 0.075(10) 0.015(8) 0.044(10)
C48 0.031(6) 0.019(5) 0.027(5) -0.007(4) -0.003(4) 0.000(4)
C49 0.033(6) 0.029(5) 0.026(5) 0.001(4) 0.002(4) -0.002(4)
C50 0.047(7) 0.022(5) 0.029(5) -0.004(4) 0.002(5) 0.007(5)
C51 0.017(5) 0.025(5) 0.029(5) -0.004(4) -0.012(4) 0.005(4)
C52 0.023(5) 0.028(5) 0.028(5) 0.002(4) -0.002(4) -0.012(4)
C53 0.030(6) 0.041(6) 0.026(5) -0.016(5) 0.003(4) -0.010(5)
C54 0.037(7) 0.055(7) 0.042(6) -0.023(5) -0.002(5) 0.010(6)
C55 0.051(8) 0.073(9) 0.061(8) -0.040(7) -0.006(7) 0.004(7)
C56 0.048(9) 0.099(11) 0.058(8) -0.030(9) 0.013(7) -0.014(8)
C57 0.078(9) 0.053(8) 0.052(7) -0.019(6) 0.018(7) -0.033(7)
C58 0.063(8) 0.055(7) 0.032(6) -0.017(6) 0.006(6) -0.012(6)
C59 0.039(6) 0.035(6) 0.029(5) -0.001(4) 0.007(5) -0.004(5)
C60 0.048(8) 0.049(7) 0.065(8) -0.012(6) 0.009(6) -0.004(6)
C61 0.041(7) 0.060(7) 0.039(6) 0.003(5) -0.015(5) -0.007(6)
C62 0.058(8) 0.043(6) 0.039(6) 0.007(5) -0.002(6) -0.008(6)
C63 0.025(5) 0.020(5) 0.030(5) -0.005(4) 0.003(4) -0.003(4)
C64 0.038(6) 0.011(4) 0.039(6) -0.010(4) -0.008(5) -0.002(4)

loop_
_atom_type_symbol
_atom_type_description
_atom_type_scat_dispersion_real
_atom_type_scat_dispersion_imag
_atom_type_scat_source
C C 0.0033 0.0016
;
International Tables for Crystallography
(Vol. C, Tables 4.2.6.8 and 6.1.1.4)
;
H H 0.0000 0.0000
;
International Tables for Crystallography
(Vol. C, Table 6.1.1.4)
;
N N 0.0061 0.0033
;
International Tables for Crystallography
(Vol. C, Tables 4.2.6.8 and 6.1.1.4)
;
Ni Ni 0.3393 1.1124
;
International Tables for Crystallography
(Vol. C, Tables 4.2.6.8 and 6.1.1.4)
;
O O 0.0106 0.0060
;
International Tables for Crystallography
(Vol. C, Tables 4.2.6.8 and 6.1.1.4)
;
S S 0.1246 0.1234
;
International Tables for Crystallography
(Vol. C, Tables 4.2.6.8 and 6.1.1.4)
;

loop_
_geom_angle_atom_site_label_1
_geom_angle_atom_site_label_2
_geom_angle_atom_site_label_3
_geom_angle
_geom_angle_site_symmetry_1
_geom_angle_site_symmetry_3
_geom_angle_publ_flag
N5 Ni1 N6 91.7(3) . . ?
N5 Ni1 N4 96.2(3) . . ?
N6 Ni1 N4 94.4(3) . . ?
N5 Ni1 N2 96.7(3) . . ?
N6 Ni1 N2 100.8(3) . . ?
N4 Ni1 N2 159.7(3) . . ?
N5 Ni1 O2 91.2(3) . . ?
N6 Ni1 O2 171.2(3) . . ?
N4 Ni1 O2 77.1(2) . . ?
N2 Ni1 O2 87.1(2) . . ?
N5 Ni1 O1 171.9(3) . . ?
N6 Ni1 O1 89.4(3) . . ?
N4 Ni1 O1 91.8(2) . . ?
N2 Ni1 O1 75.2(3) . . ?
O2 Ni1 O1 88.9(2) . . ?
N11 Ni2 N12 91.2(3) . . ?
N11 Ni2 N8 95.3(3) . . ?
N12 Ni2 N8 100.4(3) . . ?
N11 Ni2 N10 93.1(3) . . ?
N12 Ni2 N10 93.9(3) . . ?
N8 Ni2 N10 163.2(3) . . ?
N11 Ni2 O3 171.8(3) . . ?
N12 Ni2 O3 90.1(3) . . ?
N8 Ni2 O3 76.5(3) . . ?
N10 Ni2 O3 94.9(3) . . ?
N11 Ni2 O4 92.3(3) . . ?
N12 Ni2 O4 169.0(3) . . ?
N8 Ni2 O4 89.7(2) . . ?
N10 Ni2 O4 75.5(3) . . ?
O3 Ni2 O4 88.0(2) . . ?
N1 O1 Ni1 112.8(5) . . ?
N3 O2 Ni1 111.2(5) . . ?
N7 O3 Ni2 110.1(5) . . ?
N9 O4 Ni2 110.0(5) . . ?
O1 N1 C1 114.9(6) . . ?
O1 N1 C12 114.2(6) . . ?
C1 N1 C12 129.7(6) . . ?
C1 N2 C5 117.7(7) . . ?
C1 N2 Ni1 116.5(6) . . ?
C5 N2 Ni1 125.8(6) . . ?
O2 N3 C16 114.4(7) . . ?
O2 N3 C27 117.6(7) . . ?
C16 N3 C27 127.8(7) . . ?
C20 N4 C16 118.1(7) . . ?
C20 N4 Ni1 127.9(6) . . ?
C16 N4 Ni1 113.8(5) . . ?
C31 N5 Ni1 163.4(8) . . ?
C32 N6 Ni1 155.2(7) . . ?
O3 N7 C33 114.2(6) . . ?
O3 N7 C44 115.8(6) . . ?
C33 N7 C44 129.7(7) . . ?
C37 N8 C33 118.7(7) . . ?
C37 N8 Ni2 127.6(6) . . ?
C33 N8 Ni2 113.6(5) . . ?
O4 N9 C48 113.8(7) . . ?
O4 N9 C59 119.7(7) . . ?
C48 N9 C59 125.8(7) . . ?
C48 N10 C52 119.0(7) . . ?
C48 N10 Ni2 114.4(6) . . ?
C52 N10 Ni2 126.3(6) . . ?
C63 N11 Ni2 148.0(8) . . ?
C64 N12 Ni2 154.1(7) . . ?
N2 C1 C2 123.1(8) . . ?
N2 C1 N1 111.8(7) . . ?
C2 C1 N1 125.0(8) . . ?
C3 C2 C1 117.3(8) . . ?
C3 C2 H2 121.3 . . ?
C1 C2 H2 121.3 . . ?
C4 C3 C2 121.7(8) . . ?
C4 C3 H3 119.2 . . ?
C2 C3 H3 119.2 . . ?
C3 C4 C5 115.4(8) . . ?
C3 C4 C6 123.1(8) . . ?
C5 C4 C6 121.5(8) . . ?
N2 C5 C4 124.8(8) . . ?
N2 C5 H5 117.6 . . ?
C4 C5 H5 117.6 . . ?
C11 C6 C7 118.4(8) . . ?
C11 C6 C4 121.0(8) . . ?
C7 C6 C4 120.6(8) . . ?
C8 C7 C6 119.2(9) . . ?
C8 C7 H7 120.4 . . ?
C6 C7 H7 120.4 . . ?
C9 C8 C7 121.2(9) . . ?
C9 C8 H8 119.4 . . ?
C7 C8 H8 119.4 . . ?
C8 C9 C10 120.3(9) . . ?
C8 C9 H9 119.9 . . ?
C10 C9 H9 119.9 . . ?
C9 C10 C11 119.7(9) . . ?
C9 C10 H10 120.2 . . ?
C11 C10 H10 120.2 . . ?
C6 C11 C10 121.2(8) . . ?
C6 C11 H11 119.4 . . ?
C10 C11 H11 119.4 . . ?
C15 C12 C14 111.2(8) . . ?
C15 C12 C13 110.5(8) . . ?
C14 C12 C13 110.1(8) . . ?
C15 C12 N1 113.6(7) . . ?
C14 C12 N1 106.6(7) . . ?
C13 C12 N1 104.5(7) . . ?
C12 C13 H13A 109.5 . . ?
C12 C13 H13B 109.5 . . ?
H13A C13 H13B 109.5 . . ?
C12 C13 H13C 109.5 . . ?
H13A C13 H13C 109.5 . . ?
H13B C13 H13C 109.5 . . ?
C12 C14 H14A 109.5 . . ?
C12 C14 H14B 109.5 . . ?
H14A C14 H14B 109.5 . . ?
C12 C14 H14C 109.5 . . ?
H14A C14 H14C 109.5 . . ?
H14B C14 H14C 109.5 . . ?
C12 C15 H15A 109.5 . . ?
C12 C15 H15B 109.5 . . ?
H15A C15 H15B 109.5 . . ?
C12 C15 H15C 109.5 . . ?
H15A C15 H15C 109.5 . . ?
H15B C15 H15C 109.5 . . ?
N4 C16 C17 121.7(8) . . ?
N4 C16 N3 113.3(7) . . ?
C17 C16 N3 125.0(8) . . ?
C18 C17 C16 119.0(8) . . ?
C18 C17 H17 120.5 . . ?
C16 C17 H17 120.5 . . ?
C17 C18 C19 121.9(8) . . ?
C17 C18 H18 119.1 . . ?
C19 C18 H18 119.1 . . ?
C20 C19 C18 114.7(8) . . ?
C20 C19 C21 122.0(8) . . ?
C18 C19 C21 123.3(8) . . ?
N4 C20 C19 124.6(8) . . ?
N4 C20 H20 117.7 . . ?
C19 C20 H20 117.7 . . ?
C26 C21 C22 118.8(9) . . ?
C26 C21 C19 122.4(9) . . ?
C22 C21 C19 118.9(8) . . ?
C23 C22 C21 120.7(9) . . ?
C23 C22 H22 119.6 . . ?
C21 C22 H22 119.6 . . ?
C24 C23 C22 120.2(11) . . ?
C24 C23 H23 119.9 . . ?
C22 C23 H23 119.9 . . ?
C23 C24 C25 119.8(11) . . ?
C23 C24 H24 120.1 . . ?
C25 C24 H24 120.1 . . ?
C24 C25 C26 120.2(10) . . ?
C24 C25 H25 119.9 . . ?
C26 C25 H25 119.9 . . ?
C21 C26 C25 120.2(10) . . ?
C21 C26 H26 119.9 . . ?
C25 C26 H26 119.9 . . ?
C28 C27 N3 107.6(8) . . ?
C28 C27 C30 109.5(9) . . ?
N3 C27 C30 109.9(7) . . ?
C28 C27 C29 110.3(9) . . ?
N3 C27 C29 107.1(8) . . ?
C30 C27 C29 112.3(9) . . ?
C27 C28 H28A 109.5 . . ?
C27 C28 H28B 109.5 . . ?
H28A C28 H28B 109.5 . . ?
C27 C28 H28C 109.5 . . ?
H28A C28 H28C 109.5 . . ?
H28B C28 H28C 109.5 . . ?
C27 C29 H29A 109.5 . . ?
C27 C29 H29B 109.5 . . ?
H29A C29 H29B 109.5 . . ?
C27 C29 H29C 109.5 . . ?
H29A C29 H29C 109.5 . . ?
H29B C29 H29C 109.5 . . ?
C27 C30 H30A 109.5 . . ?
C27 C30 H30B 109.5 . . ?
H30A C30 H30B 109.5 . . ?
C27 C30 H30C 109.5 . . ?
H30A C30 H30C 109.5 . . ?
H30B C30 H30C 109.5 . . ?
N5 C31 S1 179.2(10) . . ?
N6 C32 S2 178.3(9) . . ?
N8 C33 N7 113.9(7) . . ?
N8 C33 C34 121.0(7) . . ?
N7 C33 C34 125.2(8) . . ?
C35 C34 C33 119.2(8) . . ?
C35 C34 H34 120.4 . . ?
C33 C34 H34 120.4 . . ?
C34 C35 C36 120.5(8) . . ?
C34 C35 H35 119.8 . . ?
C36 C35 H35 119.8 . . ?
C35 C36 C37 116.5(8) . . ?
C35 C36 C38 124.0(7) . . ?
C37 C36 C38 119.5(7) . . ?
N8 C37 C36 124.1(8) . . ?
N8 C37 H37 118.0 . . ?
C36 C37 H37 118.0 . . ?
C39 C38 C43 116.8(8) . . ?
C39 C38 C36 121.7(7) . . ?
C43 C38 C36 121.5(8) . . ?
C38 C39 C40 121.8(8) . . ?
C38 C39 H39 119.1 . . ?
C40 C39 H39 119.1 . . ?
C41 C40 C39 119.2(9) . . ?
C41 C40 H40 120.4 . . ?
C39 C40 H40 120.4 . . ?
C40 C41 C42 120.9(9) . . ?
C40 C41 H41 119.6 . . ?
C42 C41 H41 119.6 . . ?
C43 C42 C41 118.9(9) . . ?
C43 C42 H42 120.6 . . ?
C41 C42 H42 120.6 . . ?
C42 C43 C38 122.5(9) . . ?
C42 C43 H43 118.8 . . ?
C38 C43 H43 118.8 . . ?
C45 C44 C47 111.7(10) . . ?
C45 C44 N7 107.7(8) . . ?
C47 C44 N7 107.8(8) . . ?
C45 C44 C46 110.7(11) . . ?
C47 C44 C46 110.9(11) . . ?
N7 C44 C46 107.9(8) . . ?
C44 C45 H45A 109.5 . . ?
C44 C45 H45B 109.5 . . ?
H45A C45 H45B 109.5 . . ?
C44 C45 H45C 109.5 . . ?
H45A C45 H45C 109.5 . . ?
H45B C45 H45C 109.5 . . ?
C44 C46 H46A 109.5 . . ?
C44 C46 H46B 109.5 . . ?
H46A C46 H46B 109.5 . . ?
C44 C46 H46C 109.5 . . ?
H46A C46 H46C 109.5 . . ?
H46B C46 H46C 109.5 . . ?
C44 C47 H47A 109.5 . . ?
C44 C47 H47B 109.5 . . ?
H47A C47 H47B 109.5 . . ?
C44 C47 H47C 109.5 . . ?
H47A C47 H47C 109.5 . . ?
H47B C47 H47C 109.5 . . ?
N10 C48 C49 122.3(8) . . ?
N10 C48 N9 113.1(7) . . ?
C49 C48 N9 124.6(8) . . ?
C50 C49 C48 117.1(8) . . ?
C50 C49 H49 121.5 . . ?
C48 C49 H49 121.5 . . ?
C49 C50 C51 122.0(8) . . ?
C49 C50 H50 119.0 . . ?
C51 C50 H50 119.0 . . ?
C50 C51 C52 116.5(8) . . ?
C50 C51 C53 124.0(8) . . ?
C52 C51 C53 119.5(8) . . ?
N10 C52 C51 123.0(8) . . ?
N10 C52 H52 118.5 . . ?
C51 C52 H52 118.5 . . ?
C54 C53 C58 117.3(9) . . ?
C54 C53 C51 122.4(9) . . ?
C58 C53 C51 120.2(9) . . ?
C53 C54 C55 121.4(11) . . ?
C53 C54 H54 119.3 . . ?
C55 C54 H54 119.3 . . ?
C56 C55 C54 119.3(12) . . ?
C56 C55 H55 120.3 . . ?
C54 C55 H55 120.3 . . ?
C55 C56 C57 120.8(12) . . ?
C55 C56 H56 119.6 . . ?
C57 C56 H56 119.6 . . ?
C56 C57 C58 120.1(12) . . ?
C56 C57 H57 119.9 . . ?
C58 C57 H57 119.9 . . ?
C57 C58 C53 120.8(11) . . ?
C57 C58 H58 119.6 . . ?
C53 C58 H58 119.6 . . ?
C60 C59 C61 112.0(9) . . ?
C60 C59 C62 111.7(8) . . ?
C61 C59 C62 111.3(8) . . ?
C60 C59 N9 104.8(8) . . ?
C61 C59 N9 107.9(7) . . ?
C62 C59 N9 108.9(8) . . ?
C59 C60 H60A 109.5 . . ?
C59 C60 H60B 109.5 . . ?
H60A C60 H60B 109.5 . . ?
C59 C60 H60C 109.5 . . ?
H60A C60 H60C 109.5 . . ?
H60B C60 H60C 109.5 . . ?
C59 C61 H61A 109.5 . . ?
C59 C61 H61B 109.5 . . ?
H61A C61 H61B 109.5 . . ?
C59 C61 H61C 109.5 . . ?
H61A C61 H61C 109.5 . . ?
H61B C61 H61C 109.5 . . ?
C59 C62 H62A 109.5 . . ?
C59 C62 H62B 109.5 . . ?
H62A C62 H62B 109.5 . . ?
C59 C62 H62C 109.5 . . ?
H62A C62 H62C 109.5 . . ?
H62B C62 H62C 109.5 . . ?
N11 C63 S3 178.6(9) . . ?
N12 C64 S4 177.6(8) . . ?

loop_
_geom_bond_atom_site_label_1
_geom_bond_atom_site_label_2
_geom_bond_distance
_geom_bond_site_symmetry_2
_geom_bond_publ_flag
Ni1 N5 2.012(8) . ?
Ni1 N6 2.030(8) . ?
Ni1 N4 2.039(6) . ?
Ni1 N2 2.042(7) . ?
Ni1 O2 2.046(6) . ?
Ni1 O1 2.053(6) . ?
Ni2 N11 2.019(9) . ?
Ni2 N12 2.020(8) . ?
Ni2 N8 2.034(7) . ?
Ni2 N10 2.039(7) . ?
Ni2 O3 2.049(6) . ?
Ni2 O4 2.052(6) . ?
S1 C31 1.635(11) . ?
S2 C32 1.620(10) . ?
S3 C63 1.640(10) . ?
S4 C64 1.655(11) . ?
O1 N1 1.278(8) . ?
O2 N3 1.309(8) . ?
O3 N7 1.312(8) . ?
O4 N9 1.302(8) . ?
N1 C1 1.424(10) . ?
N1 C12 1.536(10) . ?
N2 C1 1.324(10) . ?
N2 C5 1.346(11) . ?
N3 C16 1.414(10) . ?
N3 C27 1.503(11) . ?
N4 C20 1.323(10) . ?
N4 C16 1.358(10) . ?
N5 C31 1.130(11) . ?
N6 C32 1.176(11) . ?
N7 C33 1.383(10) . ?
N7 C44 1.505(10) . ?
N8 C37 1.335(10) . ?
N8 C33 1.348(10) . ?
N9 C48 1.422(11) . ?
N9 C59 1.540(12) . ?
N10 C48 1.320(10) . ?
N10 C52 1.336(10) . ?
N11 C63 1.121(10) . ?
N12 C64 1.160(11) . ?
C1 C2 1.399(11) . ?
C2 C3 1.390(12) . ?
C2 H2 0.9500 . ?
C3 C4 1.383(11) . ?
C3 H3 0.9500 . ?
C4 C5 1.400(11) . ?
C4 C6 1.475(12) . ?
C5 H5 0.9500 . ?
C6 C11 1.390(12) . ?
C6 C7 1.405(12) . ?
C7 C8 1.398(12) . ?
C7 H7 0.9500 . ?
C8 C9 1.361(13) . ?
C8 H8 0.9500 . ?
C9 C10 1.373(13) . ?
C9 H9 0.9500 . ?
C10 C11 1.391(12) . ?
C10 H10 0.9500 . ?
C11 H11 0.9500 . ?
C12 C15 1.480(11) . ?
C12 C14 1.516(12) . ?
C12 C13 1.529(12) . ?
C13 H13A 0.9800 . ?
C13 H13B 0.9800 . ?
C13 H13C 0.9800 . ?
C14 H14A 0.9800 . ?
C14 H14B 0.9800 . ?
C14 H14C 0.9800 . ?
C15 H15A 0.9800 . ?
C15 H15B 0.9800 . ?
C15 H15C 0.9800 . ?
C16 C17 1.397(11) . ?
C17 C18 1.331(12) . ?
C17 H17 0.9500 . ?
C18 C19 1.423(12) . ?
C18 H18 0.9500 . ?
C19 C20 1.405(12) . ?
C19 C21 1.461(12) . ?
C20 H20 0.9500 . ?
C21 C26 1.385(13) . ?
C21 C22 1.406(13) . ?
C22 C23 1.397(13) . ?
C22 H22 0.9500 . ?
C23 C24 1.381(15) . ?
C23 H23 0.9500 . ?
C24 C25 1.388(15) . ?
C24 H24 0.9500 . ?
C25 C26 1.416(13) . ?
C25 H25 0.9500 . ?
C26 H26 0.9500 . ?
C27 C28 1.486(14) . ?
C27 C30 1.521(12) . ?
C27 C29 1.538(13) . ?
C28 H28A 0.9800 . ?
C28 H28B 0.9800 . ?
C28 H28C 0.9800 . ?
C29 H29A 0.9800 . ?
C29 H29B 0.9800 . ?
C29 H29C 0.9800 . ?
C30 H30A 0.9800 . ?
C30 H30B 0.9800 . ?
C30 H30C 0.9800 . ?
C33 C34 1.411(11) . ?
C34 C35 1.369(11) . ?
C34 H34 0.9500 . ?
C35 C36 1.396(11) . ?
C35 H35 0.9500 . ?
C36 C37 1.399(11) . ?
C36 C38 1.492(11) . ?
C37 H37 0.9500 . ?
C38 C39 1.390(11) . ?
C38 C43 1.395(11) . ?
C39 C40 1.393(12) . ?
C39 H39 0.9500 . ?
C40 C41 1.363(12) . ?
C40 H40 0.9500 . ?
C41 C42 1.396(13) . ?
C41 H41 0.9500 . ?
C42 C43 1.367(12) . ?
C42 H42 0.9500 . ?
C43 H43 0.9500 . ?
C44 C45 1.471(14) . ?
C44 C47 1.491(14) . ?
C44 C46 1.514(15) . ?
C45 H45A 0.9800 . ?
C45 H45B 0.9800 . ?
C45 H45C 0.9800 . ?
C46 H46A 0.9800 . ?
C46 H46B 0.9800 . ?
C46 H46C 0.9800 . ?
C47 H47A 0.9800 . ?
C47 H47B 0.9800 . ?
C47 H47C 0.9800 . ?
C48 C49 1.418(12) . ?
C49 C50 1.368(12) . ?
C49 H49 0.9500 . ?
C50 C51 1.371(12) . ?
C50 H50 0.9500 . ?
C51 C52 1.407(11) . ?
C51 C53 1.460(12) . ?
C52 H52 0.9500 . ?
C53 C54 1.380(13) . ?
C53 C58 1.410(13) . ?
C54 C55 1.401(15) . ?
C54 H54 0.9500 . ?
C55 C56 1.363(17) . ?
C55 H55 0.9500 . ?
C56 C57 1.366(17) . ?
C56 H56 0.9500 . ?
C57 C58 1.380(14) . ?
C57 H57 0.9500 . ?
C58 H58 0.9500 . ?
C59 C60 1.509(13) . ?
C59 C61 1.522(12) . ?
C59 C62 1.529(13) . ?
C60 H60A 0.9800 . ?
C60 H60B 0.9800 . ?
C60 H60C 0.9800 . ?
C61 H61A 0.9800 . ?
C61 H61B 0.9800 . ?
C61 H61C 0.9800 . ?
C62 H62A 0.9800 . ?
C62 H62B 0.9800 . ?
C62 H62C 0.9800 . ?

loop_
_geom_torsion_atom_site_label_1
_geom_torsion_atom_site_label_2
_geom_torsion_atom_site_label_3
_geom_torsion_atom_site_label_4
_geom_torsion
_geom_torsion_site_symmetry_1
_geom_torsion_site_symmetry_2
_geom_torsion_site_symmetry_3
_geom_torsion_site_symmetry_4
_geom_torsion_publ_flag
Ni1 O1 N1 C1 -33.7(8) . . . . ?
Ni1 O1 N1 C12 135.3(5) . . . . ?
Ni1 O2 N3 C16 35.8(8) . . . . ?
Ni1 O2 N3 C27 -139.1(6) . . . . ?
Ni2 O3 N7 C33 -38.2(8) . . . . ?
Ni2 O3 N7 C44 136.8(6) . . . . ?
Ni2 O4 N9 C48 38.2(7) . . . . ?
Ni2 O4 N9 C59 -132.6(6) . . . . ?
C5 N2 C1 C2 -0.4(12) . . . . ?
Ni1 N2 C1 C2 176.7(6) . . . . ?
C5 N2 C1 N1 -177.3(7) . . . . ?
Ni1 N2 C1 N1 -0.1(9) . . . . ?
O1 N1 C1 N2 22.6(10) . . . . ?
C12 N1 C1 N2 -144.5(8) . . . . ?
O1 N1 C1 C2 -154.2(8) . . . . ?
C12 N1 C1 C2 38.7(13) . . . . ?
N2 C1 C2 C3 -1.1(13) . . . . ?
N1 C1 C2 C3 175.3(8) . . . . ?
C1 C2 C3 C4 0.7(13) . . . . ?
C2 C3 C4 C5 1.1(12) . . . . ?
C2 C3 C4 C6 180.0(8) . . . . ?
C1 N2 C5 C4 2.5(12) . . . . ?
Ni1 N2 C5 C4 -174.3(6) . . . . ?
C3 C4 C5 N2 -2.8(12) . . . . ?
C6 C4 C5 N2 178.3(8) . . . . ?
C3 C4 C6 C11 154.2(8) . . . . ?
C5 C4 C6 C11 -27.0(12) . . . . ?
C3 C4 C6 C7 -24.9(12) . . . . ?
C5 C4 C6 C7 153.8(8) . . . . ?
C11 C6 C7 C8 0.0(13) . . . . ?
C4 C6 C7 C8 179.2(8) . . . . ?
C6 C7 C8 C9 0.8(14) . . . . ?
C7 C8 C9 C10 -2.0(15) . . . . ?
C8 C9 C10 C11 2.3(15) . . . . ?
C7 C6 C11 C10 0.3(13) . . . . ?
C4 C6 C11 C10 -178.8(8) . . . . ?
C9 C10 C11 C6 -1.5(14) . . . . ?
O1 N1 C12 C15 166.3(7) . . . . ?
C1 N1 C12 C15 -26.6(12) . . . . ?
O1 N1 C12 C14 -70.9(9) . . . . ?
C1 N1 C12 C14 96.2(10) . . . . ?
O1 N1 C12 C13 45.7(9) . . . . ?
C1 N1 C12 C13 -147.2(8) . . . . ?
C20 N4 C16 C17 -0.8(12) . . . . ?
Ni1 N4 C16 C17 -177.4(6) . . . . ?
C20 N4 C16 N3 177.4(7) . . . . ?
Ni1 N4 C16 N3 0.8(8) . . . . ?
O2 N3 C16 N4 -24.6(10) . . . . ?
C27 N3 C16 N4 149.7(8) . . . . ?
O2 N3 C16 C17 153.6(8) . . . . ?
C27 N3 C16 C17 -32.1(13) . . . . ?
N4 C16 C17 C18 -1.2(13) . . . . ?
N3 C16 C17 C18 -179.2(8) . . . . ?
C16 C17 C18 C19 1.5(14) . . . . ?
C17 C18 C19 C20 0.1(13) . . . . ?
C17 C18 C19 C21 179.0(9) . . . . ?
C16 N4 C20 C19 2.6(12) . . . . ?
Ni1 N4 C20 C19 178.7(6) . . . . ?
C18 C19 C20 N4 -2.3(13) . . . . ?
C21 C19 C20 N4 178.9(8) . . . . ?
C20 C19 C21 C26 -34.5(13) . . . . ?
C18 C19 C21 C26 146.7(9) . . . . ?
C20 C19 C21 C22 144.9(9) . . . . ?
C18 C19 C21 C22 -33.9(13) . . . . ?
C26 C21 C22 C23 0.0(14) . . . . ?
C19 C21 C22 C23 -179.4(8) . . . . ?
C21 C22 C23 C24 -1.0(15) . . . . ?
C22 C23 C24 C25 1.1(16) . . . . ?
C23 C24 C25 C26 -0.1(15) . . . . ?
C22 C21 C26 C25 1.0(14) . . . . ?
C19 C21 C26 C25 -179.6(8) . . . . ?
C24 C25 C26 C21 -1.0(15) . . . . ?
O2 N3 C27 C28 28.0(11) . . . . ?
C16 N3 C27 C28 -146.1(9) . . . . ?
O2 N3 C27 C30 147.2(8) . . . . ?
C16 N3 C27 C30 -26.9(12) . . . . ?
O2 N3 C27 C29 -90.5(10) . . . . ?
C16 N3 C27 C29 95.4(11) . . . . ?
C37 N8 C33 N7 -176.5(7) . . . . ?
Ni2 N8 C33 N7 -0.9(9) . . . . ?
C37 N8 C33 C34 3.5(12) . . . . ?
Ni2 N8 C33 C34 179.1(6) . . . . ?
O3 N7 C33 N8 26.4(10) . . . . ?
C44 N7 C33 N8 -147.7(8) . . . . ?
O3 N7 C33 C34 -153.6(8) . . . . ?
C44 N7 C33 C34 32.3(14) . . . . ?
N8 C33 C34 C35 -2.9(13) . . . . ?
N7 C33 C34 C35 177.1(8) . . . . ?
C33 C34 C35 C36 0.7(13) . . . . ?
C34 C35 C36 C37 0.8(12) . . . . ?
C34 C35 C36 C38 -177.7(8) . . . . ?
C33 N8 C37 C36 -2.0(13) . . . . ?
Ni2 N8 C37 C36 -176.9(6) . . . . ?
C35 C36 C37 N8 -0.1(13) . . . . ?
C38 C36 C37 N8 178.5(8) . . . . ?
C35 C36 C38 C39 -34.3(13) . . . . ?
C37 C36 C38 C39 147.3(9) . . . . ?
C35 C36 C38 C43 145.7(9) . . . . ?
C37 C36 C38 C43 -32.8(12) . . . . ?
C43 C38 C39 C40 1.4(13) . . . . ?
C36 C38 C39 C40 -178.7(8) . . . . ?
C38 C39 C40 C41 -0.9(14) . . . . ?
C39 C40 C41 C42 0.5(15) . . . . ?
C40 C41 C42 C43 -0.5(16) . . . . ?
C41 C42 C43 C38 1.0(15) . . . . ?
C39 C38 C43 C42 -1.4(14) . . . . ?
C36 C38 C43 C42 178.7(9) . . . . ?
O3 N7 C44 C45 -16.5(12) . . . . ?
C33 N7 C44 C45 157.5(10) . . . . ?
O3 N7 C44 C47 -137.1(9) . . . . ?
C33 N7 C44 C47 36.9(13) . . . . ?
O3 N7 C44 C46 103.0(10) . . . . ?
C33 N7 C44 C46 -83.0(12) . . . . ?
C52 N10 C48 C49 1.7(12) . . . . ?
Ni2 N10 C48 C49 175.5(6) . . . . ?
C52 N10 C48 N9 178.9(7) . . . . ?
Ni2 N10 C48 N9 -7.3(9) . . . . ?
O4 N9 C48 N10 -21.1(10) . . . . ?
C59 N9 C48 N10 149.1(8) . . . . ?
O4 N9 C48 C49 156.1(8) . . . . ?
C59 N9 C48 C49 -33.7(13) . . . . ?
N10 C48 C49 C50 -3.4(13) . . . . ?
N9 C48 C49 C50 179.6(8) . . . . ?
C48 C49 C50 C51 1.8(13) . . . . ?
C49 C50 C51 C52 1.3(13) . . . . ?
C49 C50 C51 C53 -176.9(8) . . . . ?
C48 N10 C52 C51 1.8(12) . . . . ?
Ni2 N10 C52 C51 -171.2(6) . . . . ?
C50 C51 C52 N10 -3.3(12) . . . . ?
C53 C51 C52 N10 175.0(8) . . . . ?
C50 C51 C53 C54 -38.3(13) . . . . ?
C52 C51 C53 C54 143.5(9) . . . . ?
C50 C51 C53 C58 143.9(9) . . . . ?
C52 C51 C53 C58 -34.3(12) . . . . ?
C58 C53 C54 C55 -0.8(14) . . . . ?
C51 C53 C54 C55 -178.6(9) . . . . ?
C53 C54 C55 C56 -1.3(16) . . . . ?
C54 C55 C56 C57 0.6(18) . . . . ?
C55 C56 C57 C58 2.2(18) . . . . ?
C56 C57 C58 C53 -4.3(16) . . . . ?
C54 C53 C58 C57 3.6(14) . . . . ?
C51 C53 C58 C57 -178.5(9) . . . . ?
O4 N9 C59 C60 10.1(10) . . . . ?
C48 N9 C59 C60 -159.6(8) . . . . ?
O4 N9 C59 C61 129.5(8) . . . . ?
C48 N9 C59 C61 -40.2(11) . . . . ?
O4 N9 C59 C62 -109.6(8) . . . . ?
C48 N9 C59 C62 80.8(10) . . . . ?
